data_7242750
loop_
_publ_author_name
'Ruiz, Andr\'es Castro'
'Damodaran, Krishna K.'
'Suman, Sigridur G.'

_publ_section_title
;
 Towards a selective synthetic route for cobalt amino acid complexes and
 their application in ring opening polymerization of rac-lactide
;
_journal_issue 27
_journal_name_full 'RSC Advances'
_journal_page_first 16326
_journal_page_last 16338
_journal_paper_doi 10.1039/D1RA02909F
_journal_volume 11
_journal_year 2021
_chemical_absolute_configuration syn
_chemical_formula_sum 'C23 H33.5 Cl Co N4.5 O4'
_chemical_formula_weight 531.42
_space_group_crystal_system monoclinic
_space_group_IT_number 5
_space_group_name_Hall 'C 2y'
_space_group_name_H-M_alt 'C 1 2 1'
_atom_sites_solution_hydrogens geom
_audit_creation_method SHELXL-2014/7
_audit_update_record
;
2021-02-12 deposited with the CCDC.	2021-04-19 downloaded from the CCDC.
;
_cell_angle_alpha 90
_cell_angle_beta 93.193(2)
_cell_angle_gamma 90
_cell_formula_units_Z 8
_cell_length_a 21.1914(10)
_cell_length_b 24.4687(11)
_cell_length_c 11.0348(5)
_cell_measurement_reflns_used 9975
_cell_measurement_temperature 150(2)
_cell_measurement_theta_max 2.76
_cell_measurement_theta_min 77.96
_cell_volume 5712.9(5)
_computing_cell_refinement 'SAINT V8.35A (?, 2016)'
_computing_data_collection 'SAINT V8.35A (?, 2016)'
_computing_data_reduction 'SAINT V8.35A (?, 2016)'
_computing_molecular_graphics 'MERCURY CSD 4.2.0'
_computing_publication_material 'MERCURY CSD 4.2.0'
_computing_structure_refinement 'SHELXL-2014/7 (Sheldrick, 2014)'
_computing_structure_solution 'SAINT V8.35A (?, 2016)'
_diffrn_ambient_temperature 150(2)
_diffrn_measured_fraction_theta_full 0.999
_diffrn_measured_fraction_theta_max 0.990
_diffrn_measurement_device_type 'Bruker APEX-II CCD'
_diffrn_measurement_method '\f and \w scans'
_diffrn_radiation_type CuK\a
_diffrn_radiation_wavelength 1.54178
_diffrn_reflns_av_R_equivalents 0.0884
_diffrn_reflns_av_unetI/netI 0.0778
_diffrn_reflns_Laue_measured_fraction_full 0.999
_diffrn_reflns_Laue_measured_fraction_max 0.990
_diffrn_reflns_limit_h_max 26
_diffrn_reflns_limit_h_min -26
_diffrn_reflns_limit_k_max 31
_diffrn_reflns_limit_k_min -31
_diffrn_reflns_limit_l_max 11
_diffrn_reflns_limit_l_min -13
_diffrn_reflns_number 44343
_diffrn_reflns_point_group_measured_fraction_full 0.999
_diffrn_reflns_point_group_measured_fraction_max 0.990
_diffrn_reflns_theta_full 67.679
_diffrn_reflns_theta_max 79.325
_diffrn_reflns_theta_min 2.761
_exptl_absorpt_coefficient_mu 5.843
_exptl_absorpt_correction_T_max 0.7542
_exptl_absorpt_correction_T_min 0.5548
_exptl_absorpt_correction_type multi-scan
_exptl_absorpt_process_details
'SADABS-2016/2 (Bruker,2016/2) was used for absorption correction. wR2(int) was 0.1380 before and 0.0932 after correction. The Ratio of minimum to maximum transmission is 0.7356. The \l/2 correction factor is Not present.'
_exptl_crystal_colour orange
_exptl_crystal_density_diffrn 1.236
_exptl_crystal_description plate
_exptl_crystal_F_000 2232
_exptl_crystal_size_max 0.210
_exptl_crystal_size_mid 0.160
_exptl_crystal_size_min 0.090
_refine_diff_density_max 0.712
_refine_diff_density_min -0.377
_refine_diff_density_rms 0.064
_refine_ls_abs_structure_details
;
 Refined as an inversion twin.
;
_refine_ls_abs_structure_Flack 0.125(9)
_refine_ls_extinction_method none
_refine_ls_goodness_of_fit_ref 1.005
_refine_ls_hydrogen_treatment constr
_refine_ls_matrix_type full
_refine_ls_number_parameters 616
_refine_ls_number_reflns 12007
_refine_ls_number_restraints 1
_refine_ls_restrained_S_all 1.005
_refine_ls_R_factor_all 0.0857
_refine_ls_R_factor_gt 0.0617
_refine_ls_shift/su_max 0.002
_refine_ls_shift/su_mean 0.000
_refine_ls_structure_factor_coef Fsqd
_refine_ls_weighting_details 'w=1/[\s^2^(Fo^2^)+(0.0921P)^2^+2.8278P] where P=(Fo^2^+2Fc^2^)/3'
_refine_ls_weighting_scheme calc
_refine_ls_wR_factor_gt 0.1593
_refine_ls_wR_factor_ref 0.1755
_reflns_Friedel_coverage 0.954
_reflns_Friedel_fraction_full 0.999
_reflns_Friedel_fraction_max 0.991
_reflns_number_gt 9007
_reflns_number_total 12007
_reflns_threshold_expression 'I > 2\s(I)'
_cod_data_source_file d1ra02909f2.cif
_cod_data_source_block cu_sgs_acr_136_2_lt_0m_b_sq
_cod_depositor_comments
;

2024-10-30
Z value and formula fixed to values more according to usual
chemical conventions.                 miguel
;
_cod_original_formula_sum 'C46 H67 Cl2 Co2 N9 O8'
_cod_original_formula_weight 1062.84
_cod_original_formula_units_Z 4
_cod_original_sg_symbol_H-M 'C 2'
_cod_database_code 7242750
_shelx_shelxl_version_number 2014/7
_shelx_space_group_comment
;
The symmetry employed for this shelxl refinement is uniquely defined
by the following loop, which should always be used as a source of
symmetry information in preference to the above space-group names.
They are only intended as comments.
;
_shelx_estimated_absorpt_t_min 0.373
_shelx_estimated_absorpt_t_max 0.621

loop_
_space_group_symop_operation_xyz
'x, y, z'
'-x, y, -z'
'x+1/2, y+1/2, z'
'-x+1/2, y+1/2, -z'

loop_
_atom_site_label
_atom_site_type_symbol
_atom_site_fract_x
_atom_site_fract_y
_atom_site_fract_z
_atom_site_U_iso_or_equiv
_atom_site_adp_type
_atom_site_occupancy
_atom_site_site_symmetry_order
_atom_site_calc_flag
_atom_site_refinement_flags_posn
_atom_site_refinement_flags_adp
_atom_site_refinement_flags_occupancy
_atom_site_disorder_assembly
_atom_site_disorder_group
Co1 Co 0.20409(6) 0.45930(4) 0.49368(10) 0.0365(3) Uani 1 1 d . . . . .
Co2 Co 0.29385(6) 0.54629(4) 1.00140(10) 0.0385(3) Uani 1 1 d . . . . .
Cl1 Cl 0.0000 0.27757(13) 1.0000 0.0623(10) Uani 1 2 d S T P . .
Cl2 Cl 0.5000 0.51541(12) 1.0000 0.0629(7) Uani 1 2 d S T P . .
Cl3 Cl 0.5000 0.72710(13) 0.5000 0.0577(9) Uani 1 2 d S T P . .
Cl4 Cl 0.5000 0.5967(4) 0.5000 0.229(6) Uani 1 2 d S T P . .
O1 O 0.2633(3) 0.4838(3) 0.3808(5) 0.0441(13) Uani 1 1 d . . . . .
O2 O 0.3613(3) 0.4728(3) 0.3281(6) 0.0612(18) Uani 1 1 d . . . . .
O3 O 0.2327(3) 0.5122(2) 0.6088(5) 0.0421(12) Uani 1 1 d . . . . .
O4 O 0.2170(3) 0.5985(2) 0.6627(5) 0.0530(15) Uani 1 1 d . . . . .
O5 O 0.2658(3) 0.4944(3) 0.8825(5) 0.0477(14) Uani 1 1 d . . . . .
O6 O 0.2741(3) 0.4099(3) 0.8190(5) 0.0544(16) Uani 1 1 d . . . . .
O7 O 0.2351(3) 0.5185(3) 1.1071(5) 0.0488(14) Uani 1 1 d . . . . .
O8 O 0.1390(3) 0.5304(4) 1.1725(6) 0.064(2) Uani 1 1 d . . . . .
N1 N 0.2731(3) 0.4131(3) 0.5591(6) 0.0402(15) Uani 1 1 d . . . . .
H1A H 0.2726 0.4114 0.6414 0.048 Uiso 1 1 calc R U . . .
H1B H 0.2688 0.3786 0.5290 0.048 Uiso 1 1 calc R U . . .
N2 N 0.1436(4) 0.5155(3) 0.4326(6) 0.0436(15) Uani 1 1 d . . . . .
H2A H 0.1390 0.5140 0.3502 0.052 Uiso 1 1 calc R U . . .
H2B H 0.1052 0.5098 0.4633 0.052 Uiso 1 1 calc R U . . .
N3 N 0.1469(3) 0.4257(3) 0.6019(6) 0.0395(14) Uani 1 1 d . . . . .
N4 N 0.1685(3) 0.4061(3) 0.3807(6) 0.0394(14) Uani 1 1 d . . . . .
N5 N 0.3536(4) 0.4910(3) 1.0564(6) 0.0437(15) Uani 1 1 d . . . . .
H5E H 0.3936 0.5027 1.0452 0.052 Uiso 1 1 calc R U . . .
H5F H 0.3501 0.4848 1.1371 0.052 Uiso 1 1 calc R U . . .
N6 N 0.2267(3) 0.5957(3) 0.9419(6) 0.0423(15) Uani 1 1 d . . . . .
H6E H 0.2402 0.6309 0.9497 0.051 Uiso 1 1 calc R U . . .
H6F H 0.2172 0.5891 0.8618 0.051 Uiso 1 1 calc R U . . .
N7 N 0.3299(4) 0.5979(3) 1.1191(6) 0.0427(16) Uani 1 1 d . . . . .
N8 N 0.3521(3) 0.5814(3) 0.8962(6) 0.0385(14) Uani 1 1 d . . . . .
N9 N 0.2478(4) 0.2908(3) 0.4835(8) 0.064(2) Uani 1 1 d . . . . .
C1 C 0.3194(4) 0.4665(4) 0.4005(7) 0.0440(18) Uani 1 1 d . . . . .
C2 C 0.3341(4) 0.4378(3) 0.5225(7) 0.0437(16) Uani 1 1 d . . . . .
H2 H 0.3452 0.4672 0.5829 0.052 Uiso 1 1 calc R U . . .
C3 C 0.3882(4) 0.3982(4) 0.5290(7) 0.0519(17) Uani 1 1 d . . . . .
H3A H 0.4230 0.4134 0.4832 0.062 Uiso 1 1 calc R U . . .
H3B H 0.3743 0.3637 0.4889 0.062 Uiso 1 1 calc R U . . .
C4 C 0.4138(5) 0.3852(5) 0.6596(9) 0.058(2) Uani 1 1 d . . . . .
H4 H 0.3774 0.3775 0.7109 0.070 Uiso 1 1 calc R U . . .
C5 C 0.4492(6) 0.4346(5) 0.7100(10) 0.085(3) Uani 1 1 d . . . . .
H5A H 0.4624 0.4282 0.7953 0.128 Uiso 1 1 calc R U . . .
H5B H 0.4216 0.4667 0.7038 0.128 Uiso 1 1 calc R U . . .
H5C H 0.4866 0.4409 0.6634 0.128 Uiso 1 1 calc R U . . .
C6 C 0.4574(6) 0.3362(5) 0.6637(12) 0.091(4) Uani 1 1 d . . . . .
H6A H 0.4726 0.3292 0.7478 0.137 Uiso 1 1 calc R U . . .
H6B H 0.4935 0.3435 0.6143 0.137 Uiso 1 1 calc R U . . .
H6C H 0.4344 0.3041 0.6316 0.137 Uiso 1 1 calc R U . . .
C7 C 0.2081(4) 0.5610(3) 0.5913(7) 0.0432(17) Uani 1 1 d . . . . .
C8 C 0.1685(4) 0.5684(3) 0.4712(7) 0.0464(17) Uani 1 1 d . . . . .
H8 H 0.1986 0.5798 0.4092 0.056 Uiso 1 1 calc R U . . .
C9 C 0.1185(4) 0.6119(3) 0.4723(8) 0.0559(18) Uani 1 1 d . . . . .
H9A H 0.0972 0.6095 0.5497 0.067 Uiso 1 1 calc R U . . .
H9B H 0.0865 0.6047 0.4055 0.067 Uiso 1 1 calc R U . . .
C10 C 0.1436(5) 0.6698(4) 0.4586(8) 0.065(2) Uani 1 1 d . . . . .
H10 H 0.1858 0.6724 0.5037 0.077 Uiso 1 1 calc R U . . .
C11 C 0.1518(7) 0.6836(5) 0.3286(10) 0.086(4) Uani 1 1 d . . . . .
H11A H 0.1660 0.7215 0.3224 0.129 Uiso 1 1 calc R U . . .
H11B H 0.1114 0.6790 0.2821 0.129 Uiso 1 1 calc R U . . .
H11C H 0.1834 0.6592 0.2960 0.129 Uiso 1 1 calc R U . . .
C12 C 0.0993(8) 0.7101(5) 0.5140(12) 0.100(4) Uani 1 1 d . . . . .
H12A H 0.1203 0.7456 0.5238 0.151 Uiso 1 1 calc R U . . .
H12B H 0.0878 0.6966 0.5934 0.151 Uiso 1 1 calc R U . . .
H12C H 0.0610 0.7141 0.4605 0.151 Uiso 1 1 calc R U . . .
C13 C 0.1416(4) 0.4396(4) 0.7180(7) 0.0449(19) Uani 1 1 d . . . . .
H13 H 0.1655 0.4694 0.7513 0.054 Uiso 1 1 calc R U . . .
C14 C 0.1009(5) 0.4108(5) 0.7917(9) 0.060(3) Uani 1 1 d . . . . .
H14 H 0.0957 0.4218 0.8731 0.072 Uiso 1 1 calc R U . . .
C15 C 0.0695(5) 0.3673(5) 0.7439(9) 0.059(2) Uani 1 1 d . . . . .
H15 H 0.0423 0.3474 0.7934 0.071 Uiso 1 1 calc R U . . .
C16 C 0.0755(5) 0.3505(4) 0.6245(8) 0.050(2) Uani 1 1 d . . . . .
H16 H 0.0533 0.3196 0.5921 0.060 Uiso 1 1 calc R U . . .
C17 C 0.1156(4) 0.3813(3) 0.5542(7) 0.0405(17) Uani 1 1 d . . . . .
C18 C 0.1250(4) 0.3724(4) 0.4246(8) 0.0423(18) Uani 1 1 d . . . . .
C19 C 0.0951(4) 0.3325(4) 0.3562(8) 0.048(2) Uani 1 1 d . . . . .
H19 H 0.0669 0.3077 0.3916 0.058 Uiso 1 1 calc R U . . .
C20 C 0.1068(5) 0.3290(4) 0.2332(8) 0.051(2) Uani 1 1 d . . . . .
H20 H 0.0869 0.3018 0.1830 0.062 Uiso 1 1 calc R U . . .
C21 C 0.1483(5) 0.3662(5) 0.1861(8) 0.057(2) Uani 1 1 d . . . . .
H21 H 0.1549 0.3663 0.1016 0.068 Uiso 1 1 calc R U . . .
C22 C 0.1796(5) 0.4025(4) 0.2613(8) 0.049(2) Uani 1 1 d . . . . .
H22 H 0.2102 0.4260 0.2291 0.059 Uiso 1 1 calc R U . . .
C23 C 0.2890(5) 0.4480(4) 0.8896(7) 0.050(2) Uani 1 1 d . . . . .
C24 C 0.3411(4) 0.4383(3) 0.9863(7) 0.0480(18) Uani 1 1 d . . . . .
H24 H 0.3804 0.4286 0.9450 0.058 Uiso 1 1 calc R U . . .
C25 C 0.3243(4) 0.3905(3) 1.0668(7) 0.0517(17) Uani 1 1 d . . . . .
H25A H 0.3005 0.3634 1.0158 0.062 Uiso 1 1 calc R U . . .
H25B H 0.2955 0.4040 1.1278 0.062 Uiso 1 1 calc R U . . .
C26 C 0.3795(5) 0.3612(4) 1.1337(8) 0.060(2) Uani 1 1 d . . . . .
H26 H 0.4052 0.3887 1.1819 0.072 Uiso 1 1 calc R U . . .
C27 C 0.3527(6) 0.3210(4) 1.2194(9) 0.073(3) Uani 1 1 d . . . . .
H27A H 0.3871 0.3002 1.2604 0.110 Uiso 1 1 calc R U . . .
H27B H 0.3241 0.2960 1.1740 0.110 Uiso 1 1 calc R U . . .
H27C H 0.3292 0.3407 1.2800 0.110 Uiso 1 1 calc R U . . .
C28 C 0.4213(7) 0.3344(7) 1.0419(13) 0.112(5) Uani 1 1 d . . . . .
H28A H 0.4525 0.3107 1.0846 0.168 Uiso 1 1 calc R U . . .
H28B H 0.4432 0.3628 0.9978 0.168 Uiso 1 1 calc R U . . .
H28C H 0.3950 0.3126 0.9843 0.168 Uiso 1 1 calc R U . . .
C29 C 0.1803(5) 0.5428(4) 1.1064(7) 0.053(2) Uani 1 1 d . . . . .
C30 C 0.1689(4) 0.5879(3) 1.0116(7) 0.0468(17) Uani 1 1 d . . . . .
H30 H 0.1619 0.6226 1.0566 0.056 Uiso 1 1 calc R U . . .
C31 C 0.1093(4) 0.5771(4) 0.9313(8) 0.0566(19) Uani 1 1 d . . . . .
H31A H 0.0744 0.5687 0.9844 0.068 Uiso 1 1 calc R U . . .
H31B H 0.1164 0.5441 0.8820 0.068 Uiso 1 1 calc R U . . .
C32 C 0.0879(6) 0.6235(6) 0.8454(10) 0.072(3) Uani 1 1 d . . . . .
H32 H 0.1214 0.6285 0.7860 0.086 Uiso 1 1 calc R U . . .
C33 C 0.0278(5) 0.6069(6) 0.7742(10) 0.091(4) Uani 1 1 d . . . . .
H33A H 0.0194 0.6325 0.7069 0.137 Uiso 1 1 calc R U . . .
H33B H -0.0076 0.6075 0.8277 0.137 Uiso 1 1 calc R U . . .
H33C H 0.0328 0.5699 0.7419 0.137 Uiso 1 1 calc R U . . .
C34 C 0.0812(6) 0.6772(5) 0.9116(14) 0.099(4) Uani 1 1 d . . . . .
H34A H 0.0683 0.7058 0.8533 0.148 Uiso 1 1 calc R U . . .
H34B H 0.1218 0.6871 0.9527 0.148 Uiso 1 1 calc R U . . .
H34C H 0.0491 0.6734 0.9718 0.148 Uiso 1 1 calc R U . . .
C35 C 0.3175(5) 0.5982(4) 1.2368(7) 0.053(2) Uani 1 1 d . . . . .
H35 H 0.2900 0.5714 1.2670 0.064 Uiso 1 1 calc R U . . .
C36 C 0.3445(6) 0.6373(5) 1.3156(10) 0.064(3) Uani 1 1 d . . . . .
H36 H 0.3329 0.6396 1.3973 0.077 Uiso 1 1 calc R U . . .
C37 C 0.3889(6) 0.6728(5) 1.2714(9) 0.066(3) Uani 1 1 d . . . . .
H37 H 0.4099 0.6982 1.3248 0.079 Uiso 1 1 calc R U . . .
C38 C 0.4029(5) 0.6715(4) 1.1511(9) 0.050(2) Uani 1 1 d . . . . .
H38 H 0.4328 0.6962 1.1208 0.060 Uiso 1 1 calc R U . . .
C39 C 0.3722(4) 0.6333(3) 1.0746(7) 0.0419(18) Uani 1 1 d . . . . .
C40 C 0.3842(4) 0.6238(3) 0.9455(7) 0.0399(17) Uani 1 1 d . . . . .
C41 C 0.4225(4) 0.6554(4) 0.8791(8) 0.0470(19) Uani 1 1 d . . . . .
H41 H 0.4441 0.6858 0.9153 0.056 Uiso 1 1 calc R U . . .
C42 C 0.4294(4) 0.6428(4) 0.7594(9) 0.052(2) Uani 1 1 d . . . . .
H42 H 0.4561 0.6641 0.7115 0.062 Uiso 1 1 calc R U . . .
C43 C 0.3965(4) 0.5979(4) 0.7094(7) 0.052(2) Uani 1 1 d . . . . .
H43 H 0.4009 0.5881 0.6271 0.062 Uiso 1 1 calc R U . . .
C44 C 0.3583(5) 0.5688(4) 0.7791(7) 0.050(2) Uani 1 1 d . . . . .
H44 H 0.3355 0.5387 0.7445 0.060 Uiso 1 1 calc R U . . .
C45 C 0.2315(5) 0.2593(3) 0.4174(9) 0.069(3) Uani 1 1 d . . . . .
C46 C 0.2095(9) 0.2186(4) 0.3286(15) 0.149(9) Uani 1 1 d . . . . .
H46A H 0.2395 0.1880 0.3296 0.224 Uiso 1 1 calc R U . . .
H46B H 0.2066 0.2351 0.2476 0.224 Uiso 1 1 calc R U . . .
H46C H 0.1678 0.2052 0.3489 0.224 Uiso 1 1 calc R U . . .

loop_
_atom_site_aniso_label
_atom_site_aniso_U_11
_atom_site_aniso_U_22
_atom_site_aniso_U_33
_atom_site_aniso_U_23
_atom_site_aniso_U_13
_atom_site_aniso_U_12
Co1 0.0414(7) 0.0393(6) 0.0286(6) 0.0008(5) 0.0004(5) -0.0060(5)
Co2 0.0462(8) 0.0406(7) 0.0283(6) 0.0018(5) -0.0009(5) -0.0089(6)
Cl1 0.087(3) 0.0441(16) 0.0523(17) 0.000 -0.0260(17) 0.000
Cl2 0.0273(11) 0.0583(15) 0.103(2) 0.000 0.0018(12) 0.000
Cl3 0.074(2) 0.0429(15) 0.0534(17) 0.000 -0.0229(16) 0.000
Cl4 0.353(17) 0.172(8) 0.174(8) 0.000 0.122(10) 0.000
O1 0.043(3) 0.054(3) 0.034(3) 0.007(2) 0.002(2) -0.008(3)
O2 0.055(4) 0.074(5) 0.054(4) 0.018(3) -0.004(3) -0.014(4)
O3 0.051(3) 0.041(3) 0.034(3) -0.003(2) 0.000(2) -0.004(3)
O4 0.070(4) 0.039(3) 0.049(3) -0.001(2) -0.001(3) -0.006(3)
O5 0.064(4) 0.045(3) 0.033(3) 0.003(2) -0.005(3) -0.017(3)
O6 0.069(4) 0.052(3) 0.042(3) -0.001(2) -0.004(3) -0.008(3)
O7 0.055(4) 0.058(3) 0.034(3) 0.012(2) 0.004(2) -0.013(3)
O8 0.054(4) 0.099(6) 0.041(3) 0.016(3) 0.012(3) -0.009(4)
N1 0.042(4) 0.045(4) 0.033(3) 0.002(3) -0.005(3) -0.005(3)
N2 0.052(4) 0.049(4) 0.029(3) 0.001(3) 0.001(3) 0.000(3)
N3 0.033(3) 0.046(4) 0.039(3) 0.004(3) 0.000(3) -0.009(3)
N4 0.042(4) 0.043(3) 0.034(3) -0.002(3) 0.001(3) 0.002(3)
N5 0.045(4) 0.043(3) 0.042(3) 0.010(3) -0.004(3) -0.004(3)
N6 0.053(4) 0.041(4) 0.033(3) 0.001(3) 0.004(3) -0.009(3)
N7 0.047(4) 0.050(4) 0.031(3) -0.006(3) -0.005(3) -0.005(3)
N8 0.045(4) 0.037(3) 0.033(3) -0.001(2) 0.004(3) -0.004(3)
N9 0.066(5) 0.037(3) 0.085(5) -0.011(3) -0.019(4) 0.008(3)
C1 0.048(5) 0.049(4) 0.036(4) 0.003(3) 0.008(3) -0.007(4)
C2 0.048(4) 0.046(4) 0.037(4) -0.003(3) 0.003(3) -0.005(3)
C3 0.050(4) 0.059(4) 0.047(4) 0.002(3) 0.007(3) 0.005(4)
C4 0.042(5) 0.072(6) 0.061(6) 0.013(5) -0.003(4) 0.002(5)
C5 0.082(8) 0.105(9) 0.068(6) -0.019(6) -0.010(5) 0.015(7)
C6 0.088(8) 0.088(8) 0.094(8) 0.017(6) -0.028(7) 0.015(6)
C7 0.046(4) 0.039(4) 0.044(4) 0.001(3) 0.002(3) -0.005(3)
C8 0.050(4) 0.053(4) 0.036(4) 0.006(3) -0.002(3) -0.002(3)
C9 0.060(5) 0.052(4) 0.055(4) 0.004(3) 0.001(4) 0.000(4)
C10 0.080(6) 0.051(4) 0.061(5) 0.009(4) -0.018(4) -0.004(4)
C11 0.119(11) 0.074(7) 0.066(7) 0.010(5) 0.005(7) 0.002(7)
C12 0.153(14) 0.060(6) 0.090(8) -0.004(5) 0.018(8) 0.010(7)
C13 0.037(4) 0.054(5) 0.044(4) -0.008(4) 0.005(3) -0.010(4)
C14 0.064(6) 0.069(6) 0.048(5) -0.005(4) 0.007(4) -0.013(5)
C15 0.057(6) 0.071(6) 0.051(5) 0.006(4) 0.014(4) -0.007(5)
C16 0.049(5) 0.052(5) 0.050(5) -0.005(4) 0.005(4) -0.012(4)
C17 0.035(4) 0.038(4) 0.048(4) -0.003(3) -0.002(3) -0.005(3)
C18 0.032(4) 0.050(5) 0.044(4) -0.001(3) -0.006(3) 0.004(3)
C19 0.041(5) 0.055(5) 0.047(4) -0.007(4) -0.006(3) 0.001(4)
C20 0.044(5) 0.056(5) 0.052(5) -0.017(4) -0.010(4) 0.004(4)
C21 0.060(6) 0.082(7) 0.029(4) -0.011(4) -0.004(4) 0.002(5)
C22 0.049(5) 0.059(5) 0.038(4) -0.003(4) -0.001(3) 0.005(4)
C23 0.070(6) 0.045(5) 0.035(4) 0.010(3) 0.006(3) -0.016(4)
C24 0.060(5) 0.044(4) 0.040(4) 0.001(3) 0.008(3) -0.002(3)
C25 0.061(5) 0.051(4) 0.043(4) 0.001(3) 0.002(3) -0.006(3)
C26 0.068(6) 0.057(4) 0.054(5) 0.007(4) -0.006(4) -0.005(4)
C27 0.105(9) 0.061(5) 0.053(5) 0.016(4) 0.000(5) -0.012(5)
C28 0.117(11) 0.125(11) 0.094(9) 0.030(8) 0.019(8) 0.060(10)
C29 0.065(6) 0.064(5) 0.028(4) 0.003(4) -0.005(4) -0.021(5)
C30 0.050(4) 0.054(4) 0.036(4) -0.001(3) 0.000(3) -0.008(3)
C31 0.056(5) 0.063(5) 0.050(4) 0.003(4) 0.001(3) -0.009(4)
C32 0.069(7) 0.085(8) 0.060(6) 0.021(6) 0.006(5) -0.006(6)
C33 0.070(7) 0.134(11) 0.069(6) 0.030(7) 0.000(5) -0.019(7)
C34 0.075(8) 0.080(7) 0.141(12) 0.032(8) -0.002(8) 0.001(6)
C35 0.063(6) 0.064(6) 0.031(4) -0.004(4) -0.001(4) -0.007(4)
C36 0.063(6) 0.073(7) 0.056(6) -0.017(5) 0.000(4) 0.003(5)
C37 0.072(7) 0.074(7) 0.050(5) -0.024(5) -0.017(5) -0.003(6)
C38 0.041(5) 0.050(5) 0.058(5) -0.010(4) -0.006(4) -0.004(4)
C39 0.045(4) 0.044(4) 0.037(4) -0.006(3) -0.003(3) 0.001(4)
C40 0.041(4) 0.043(4) 0.035(4) -0.001(3) -0.001(3) 0.003(3)
C41 0.039(4) 0.046(5) 0.056(5) 0.000(4) -0.001(4) -0.006(4)
C42 0.040(5) 0.058(5) 0.058(5) 0.009(4) 0.016(4) -0.008(4)
C43 0.050(5) 0.074(6) 0.032(4) -0.006(4) 0.009(3) 0.001(4)
C44 0.065(6) 0.050(5) 0.036(4) 0.002(3) 0.003(4) 0.002(4)
C45 0.084(7) 0.032(3) 0.087(6) -0.002(4) -0.032(5) 0.007(4)
C46 0.218(18) 0.035(5) 0.179(15) -0.033(6) -0.133(14) 0.030(7)

loop_
_atom_type_symbol
_atom_type_description
_atom_type_scat_dispersion_real
_atom_type_scat_dispersion_imag
_atom_type_scat_source
C C 0.0181 0.0091 'International Tables Vol C Tables 4.2.6.8 and 6.1.1.4'
H H 0.0000 0.0000 'International Tables Vol C Tables 4.2.6.8 and 6.1.1.4'
Cl Cl 0.3639 0.7018 'International Tables Vol C Tables 4.2.6.8 and 6.1.1.4'
Co Co -2.3653 3.6143 'International Tables Vol C Tables 4.2.6.8 and 6.1.1.4'
N N 0.0311 0.0180 'International Tables Vol C Tables 4.2.6.8 and 6.1.1.4'
O O 0.0492 0.0322 'International Tables Vol C Tables 4.2.6.8 and 6.1.1.4'

loop_
_geom_angle_atom_site_label_1
_geom_angle_atom_site_label_2
_geom_angle_atom_site_label_3
_geom_angle
_geom_angle_site_symmetry_1
_geom_angle_site_symmetry_3
_geom_angle_publ_flag
O3 Co1 O1 91.5(3) . . ?
O3 Co1 N4 175.6(3) . . ?
O1 Co1 N4 92.2(3) . . ?
O3 Co1 N3 93.7(3) . . ?
O1 Co1 N3 173.0(3) . . ?
N4 Co1 N3 82.8(3) . . ?
O3 Co1 N1 86.7(3) . . ?
O1 Co1 N1 85.3(3) . . ?
N4 Co1 N1 96.1(3) . . ?
N3 Co1 N1 90.4(3) . . ?
O3 Co1 N2 86.0(3) . . ?
O1 Co1 N2 89.8(3) . . ?
N4 Co1 N2 91.5(3) . . ?
N3 Co1 N2 95.2(3) . . ?
N1 Co1 N2 171.1(3) . . ?
O7 Co2 O5 89.7(3) . . ?
O7 Co2 N5 89.8(3) . . ?
O5 Co2 N5 85.6(3) . . ?
O7 Co2 N7 94.0(3) . . ?
O5 Co2 N7 175.0(3) . . ?
N5 Co2 N7 91.0(3) . . ?
O7 Co2 N8 174.9(3) . . ?
O5 Co2 N8 93.9(3) . . ?
N5 Co2 N8 94.0(3) . . ?
N7 Co2 N8 82.7(3) . . ?
O7 Co2 N6 86.4(3) . . ?
O5 Co2 N6 89.2(3) . . ?
N5 Co2 N6 173.6(3) . . ?
N7 Co2 N6 94.3(3) . . ?
N8 Co2 N6 90.1(3) . . ?
C1 O1 Co1 115.3(5) . . ?
C7 O3 Co1 114.5(5) . . ?
C23 O5 Co2 117.5(6) . . ?
C29 O7 Co2 116.9(6) . . ?
C2 N1 Co1 107.8(5) . . ?
C2 N1 H1A 110.1 . . ?
Co1 N1 H1A 110.1 . . ?
C2 N1 H1B 110.1 . . ?
Co1 N1 H1B 110.1 . . ?
H1A N1 H1B 108.5 . . ?
C8 N2 Co1 107.6(5) . . ?
C8 N2 H2A 110.2 . . ?
Co1 N2 H2A 110.2 . . ?
C8 N2 H2B 110.2 . . ?
Co1 N2 H2B 110.2 . . ?
H2A N2 H2B 108.5 . . ?
C13 N3 C17 120.4(7) . . ?
C13 N3 Co1 125.0(6) . . ?
C17 N3 Co1 114.2(6) . . ?
C18 N4 C22 118.1(8) . . ?
C18 N4 Co1 115.6(5) . . ?
C22 N4 Co1 126.1(6) . . ?
C24 N5 Co2 110.1(5) . . ?
C24 N5 H5E 109.7 . . ?
Co2 N5 H5E 109.7 . . ?
C24 N5 H5F 109.7 . . ?
Co2 N5 H5F 109.7 . . ?
H5E N5 H5F 108.2 . . ?
C30 N6 Co2 110.6(5) . . ?
C30 N6 H6E 109.5 . . ?
Co2 N6 H6E 109.5 . . ?
C30 N6 H6F 109.5 . . ?
Co2 N6 H6F 109.5 . . ?
H6E N6 H6F 108.1 . . ?
C35 N7 C39 121.1(8) . . ?
C35 N7 Co2 124.2(7) . . ?
C39 N7 Co2 114.6(5) . . ?
C40 N8 C44 119.6(7) . . ?
C40 N8 Co2 115.2(5) . . ?
C44 N8 Co2 125.0(6) . . ?
O2 C1 O1 123.3(8) . . ?
O2 C1 C2 120.3(8) . . ?
O1 C1 C2 116.4(7) . . ?
C3 C2 N1 113.3(6) . . ?
C3 C2 C1 117.1(7) . . ?
N1 C2 C1 106.5(6) . . ?
C3 C2 H2 106.4 . . ?
N1 C2 H2 106.4 . . ?
C1 C2 H2 106.4 . . ?
C2 C3 C4 113.9(7) . . ?
C2 C3 H3A 108.8 . . ?
C4 C3 H3A 108.8 . . ?
C2 C3 H3B 108.8 . . ?
C4 C3 H3B 108.8 . . ?
H3A C3 H3B 107.7 . . ?
C5 C4 C6 109.4(9) . . ?
C5 C4 C3 108.6(9) . . ?
C6 C4 C3 111.9(9) . . ?
C5 C4 H4 109.0 . . ?
C6 C4 H4 109.0 . . ?
C3 C4 H4 109.0 . . ?
C4 C5 H5A 109.5 . . ?
C4 C5 H5B 109.5 . . ?
H5A C5 H5B 109.5 . . ?
C4 C5 H5C 109.5 . . ?
H5A C5 H5C 109.5 . . ?
H5B C5 H5C 109.5 . . ?
C4 C6 H6A 109.5 . . ?
C4 C6 H6B 109.5 . . ?
H6A C6 H6B 109.5 . . ?
C4 C6 H6C 109.5 . . ?
H6A C6 H6C 109.5 . . ?
H6B C6 H6C 109.5 . . ?
O4 C7 O3 123.0(8) . . ?
O4 C7 C8 121.7(8) . . ?
O3 C7 C8 115.3(7) . . ?
N2 C8 C9 112.9(7) . . ?
N2 C8 C7 108.6(6) . . ?
C9 C8 C7 115.3(7) . . ?
N2 C8 H8 106.5 . . ?
C9 C8 H8 106.5 . . ?
C7 C8 H8 106.5 . . ?
C8 C9 C10 114.1(8) . . ?
C8 C9 H9A 108.7 . . ?
C10 C9 H9A 108.7 . . ?
C8 C9 H9B 108.7 . . ?
C10 C9 H9B 108.7 . . ?
H9A C9 H9B 107.6 . . ?
C11 C10 C12 110.4(9) . . ?
C11 C10 C9 111.4(8) . . ?
C12 C10 C9 109.7(9) . . ?
C11 C10 H10 108.4 . . ?
C12 C10 H10 108.4 . . ?
C9 C10 H10 108.4 . . ?
C10 C11 H11A 109.5 . . ?
C10 C11 H11B 109.5 . . ?
H11A C11 H11B 109.5 . . ?
C10 C11 H11C 109.5 . . ?
H11A C11 H11C 109.5 . . ?
H11B C11 H11C 109.5 . . ?
C10 C12 H12A 109.5 . . ?
C10 C12 H12B 109.5 . . ?
H12A C12 H12B 109.5 . . ?
C10 C12 H12C 109.5 . . ?
H12A C12 H12C 109.5 . . ?
H12B C12 H12C 109.5 . . ?
N3 C13 C14 121.0(8) . . ?
N3 C13 H13 119.5 . . ?
C14 C13 H13 119.5 . . ?
C15 C14 C13 118.4(9) . . ?
C15 C14 H14 120.8 . . ?
C13 C14 H14 120.8 . . ?
C14 C15 C16 122.3(9) . . ?
C14 C15 H15 118.9 . . ?
C16 C15 H15 118.9 . . ?
C15 C16 C17 117.1(9) . . ?
C15 C16 H16 121.4 . . ?
C17 C16 H16 121.4 . . ?
N3 C17 C16 120.8(8) . . ?
N3 C17 C18 113.7(7) . . ?
C16 C17 C18 125.4(7) . . ?
N4 C18 C19 122.9(8) . . ?
N4 C18 C17 113.1(7) . . ?
C19 C18 C17 123.9(8) . . ?
C18 C19 C20 118.5(9) . . ?
C18 C19 H19 120.7 . . ?
C20 C19 H19 120.7 . . ?
C21 C20 C19 118.4(8) . . ?
C21 C20 H20 120.8 . . ?
C19 C20 H20 120.8 . . ?
C22 C21 C20 119.8(8) . . ?
C22 C21 H21 120.1 . . ?
C20 C21 H21 120.1 . . ?
N4 C22 C21 122.0(10) . . ?
N4 C22 H22 119.0 . . ?
C21 C22 H22 119.0 . . ?
O5 C23 O6 124.3(9) . . ?
O5 C23 C24 117.4(8) . . ?
O6 C23 C24 118.3(9) . . ?
C23 C24 N5 109.0(7) . . ?
C23 C24 C25 110.2(7) . . ?
N5 C24 C25 113.3(6) . . ?
C23 C24 H24 108.1 . . ?
N5 C24 H24 108.1 . . ?
C25 C24 H24 108.1 . . ?
C24 C25 C26 116.4(7) . . ?
C24 C25 H25A 108.2 . . ?
C26 C25 H25A 108.2 . . ?
C24 C25 H25B 108.2 . . ?
C26 C25 H25B 108.2 . . ?
H25A C25 H25B 107.4 . . ?
C27 C26 C25 107.8(8) . . ?
C27 C26 C28 113.1(10) . . ?
C25 C26 C28 109.7(8) . . ?
C27 C26 H26 108.7 . . ?
C25 C26 H26 108.7 . . ?
C28 C26 H26 108.7 . . ?
C26 C27 H27A 109.5 . . ?
C26 C27 H27B 109.5 . . ?
H27A C27 H27B 109.5 . . ?
C26 C27 H27C 109.5 . . ?
H27A C27 H27C 109.5 . . ?
H27B C27 H27C 109.5 . . ?
C26 C28 H28A 109.5 . . ?
C26 C28 H28B 109.5 . . ?
H28A C28 H28B 109.5 . . ?
C26 C28 H28C 109.5 . . ?
H28A C28 H28C 109.5 . . ?
H28B C28 H28C 109.5 . . ?
O8 C29 O7 123.8(9) . . ?
O8 C29 C30 120.1(10) . . ?
O7 C29 C30 116.0(8) . . ?
N6 C30 C31 113.5(6) . . ?
N6 C30 C29 109.9(7) . . ?
C31 C30 C29 111.5(7) . . ?
N6 C30 H30 107.2 . . ?
C31 C30 H30 107.2 . . ?
C29 C30 H30 107.2 . . ?
C30 C31 C32 116.0(8) . . ?
C30 C31 H31A 108.3 . . ?
C32 C31 H31A 108.3 . . ?
C30 C31 H31B 108.3 . . ?
C32 C31 H31B 108.3 . . ?
H31A C31 H31B 107.4 . . ?
C34 C32 C33 112.6(12) . . ?
C34 C32 C31 112.2(10) . . ?
C33 C32 C31 109.4(10) . . ?
C34 C32 H32 107.4 . . ?
C33 C32 H32 107.4 . . ?
C31 C32 H32 107.4 . . ?
C32 C33 H33A 109.5 . . ?
C32 C33 H33B 109.5 . . ?
H33A C33 H33B 109.5 . . ?
C32 C33 H33C 109.5 . . ?
H33A C33 H33C 109.5 . . ?
H33B C33 H33C 109.5 . . ?
C32 C34 H34A 109.5 . . ?
C32 C34 H34B 109.5 . . ?
H34A C34 H34B 109.5 . . ?
C32 C34 H34C 109.5 . . ?
H34A C34 H34C 109.5 . . ?
H34B C34 H34C 109.5 . . ?
N7 C35 C36 120.8(10) . . ?
N7 C35 H35 119.6 . . ?
C36 C35 H35 119.6 . . ?
C37 C36 C35 118.2(10) . . ?
C37 C36 H36 120.9 . . ?
C35 C36 H36 120.9 . . ?
C38 C37 C36 120.7(9) . . ?
C38 C37 H37 119.6 . . ?
C36 C37 H37 119.6 . . ?
C37 C38 C39 118.7(9) . . ?
C37 C38 H38 120.6 . . ?
C39 C38 H38 120.6 . . ?
N7 C39 C38 120.2(8) . . ?
N7 C39 C40 113.6(7) . . ?
C38 C39 C40 126.1(8) . . ?
N8 C40 C41 121.7(7) . . ?
N8 C40 C39 113.7(7) . . ?
C41 C40 C39 124.6(8) . . ?
C40 C41 C42 119.2(8) . . ?
C40 C41 H41 120.4 . . ?
C42 C41 H41 120.4 . . ?
C41 C42 C43 118.6(8) . . ?
C41 C42 H42 120.7 . . ?
C43 C42 H42 120.7 . . ?
C44 C43 C42 119.5(8) . . ?
C44 C43 H43 120.2 . . ?
C42 C43 H43 120.2 . . ?
N8 C44 C43 121.4(9) . . ?
N8 C44 H44 119.3 . . ?
C43 C44 H44 119.3 . . ?
N9 C45 C46 179.0(10) . . ?
C45 C46 H46A 109.5 . . ?
C45 C46 H46B 109.5 . . ?
H46A C46 H46B 109.5 . . ?
C45 C46 H46C 109.5 . . ?
H46A C46 H46C 109.5 . . ?
H46B C46 H46C 109.5 . . ?

loop_
_geom_bond_atom_site_label_1
_geom_bond_atom_site_label_2
_geom_bond_distance
_geom_bond_site_symmetry_2
_geom_bond_publ_flag
Co1 O3 1.890(6) . ?
Co1 O1 1.912(6) . ?
Co1 N4 1.927(7) . ?
Co1 N3 1.931(7) . ?
Co1 N1 1.954(7) . ?
Co1 N2 1.972(8) . ?
Co2 O7 1.881(6) . ?
Co2 O5 1.897(6) . ?
Co2 N5 1.928(7) . ?
Co2 N7 1.937(7) . ?
Co2 N8 1.941(7) . ?
Co2 N6 1.953(8) . ?
O1 C1 1.270(11) . ?
O2 C1 1.236(11) . ?
O3 C7 1.312(11) . ?
O4 C7 1.217(10) . ?
O5 C23 1.238(12) . ?
O6 C23 1.244(11) . ?
O7 C29 1.303(13) . ?
O8 C29 1.207(12) . ?
N1 C2 1.503(10) . ?
N1 H1A 0.9100 . ?
N1 H1B 0.9100 . ?
N2 C8 1.453(11) . ?
N2 H2A 0.9100 . ?
N2 H2B 0.9100 . ?
N3 C13 1.337(11) . ?
N3 C17 1.364(10) . ?
N4 C18 1.346(11) . ?
N4 C22 1.354(11) . ?
N5 C24 1.518(10) . ?
N5 H5E 0.9100 . ?
N5 H5F 0.9100 . ?
N6 C30 1.494(10) . ?
N6 H6E 0.9100 . ?
N6 H6F 0.9100 . ?
N7 C35 1.340(11) . ?
N7 C39 1.358(11) . ?
N8 C40 1.340(11) . ?
N8 C44 1.343(10) . ?
N9 C45 1.103(11) . ?
C1 C2 1.536(11) . ?
C2 C3 1.500(11) . ?
C2 H2 1.0000 . ?
C3 C4 1.544(12) . ?
C3 H3A 0.9900 . ?
C3 H3B 0.9900 . ?
C4 C5 1.513(16) . ?
C4 C6 1.513(16) . ?
C4 H4 1.0000 . ?
C5 H5A 0.9800 . ?
C5 H5B 0.9800 . ?
C5 H5C 0.9800 . ?
C6 H6A 0.9800 . ?
C6 H6B 0.9800 . ?
C6 H6C 0.9800 . ?
C7 C8 1.541(11) . ?
C8 C9 1.502(12) . ?
C8 H8 1.0000 . ?
C9 C10 1.524(12) . ?
C9 H9A 0.9900 . ?
C9 H9B 0.9900 . ?
C10 C11 1.492(14) . ?
C10 C12 1.514(16) . ?
C10 H10 1.0000 . ?
C11 H11A 0.9800 . ?
C11 H11B 0.9800 . ?
C11 H11C 0.9800 . ?
C12 H12A 0.9800 . ?
C12 H12B 0.9800 . ?
C12 H12C 0.9800 . ?
C13 C14 1.406(13) . ?
C13 H13 0.9500 . ?
C14 C15 1.348(15) . ?
C14 H14 0.9500 . ?
C15 C16 1.392(13) . ?
C15 H15 0.9500 . ?
C16 C17 1.401(12) . ?
C16 H16 0.9500 . ?
C17 C18 1.471(12) . ?
C18 C19 1.369(13) . ?
C19 C20 1.396(13) . ?
C19 H19 0.9500 . ?
C20 C21 1.386(15) . ?
C20 H20 0.9500 . ?
C21 C22 1.363(14) . ?
C21 H21 0.9500 . ?
C22 H22 0.9500 . ?
C23 C24 1.512(13) . ?
C24 C25 1.524(11) . ?
C24 H24 1.0000 . ?
C25 C26 1.528(12) . ?
C25 H25A 0.9900 . ?
C25 H25B 0.9900 . ?
C26 C27 1.498(12) . ?
C26 C28 1.529(16) . ?
C26 H26 1.0000 . ?
C27 H27A 0.9800 . ?
C27 H27B 0.9800 . ?
C27 H27C 0.9800 . ?
C28 H28A 0.9800 . ?
C28 H28B 0.9800 . ?
C28 H28C 0.9800 . ?
C29 C30 1.531(12) . ?
C30 C31 1.525(11) . ?
C30 H30 1.0000 . ?
C31 C32 1.532(14) . ?
C31 H31A 0.9900 . ?
C31 H31B 0.9900 . ?
C32 C34 1.513(19) . ?
C32 C33 1.515(17) . ?
C32 H32 1.0000 . ?
C33 H33A 0.9800 . ?
C33 H33B 0.9800 . ?
C33 H33C 0.9800 . ?
C34 H34A 0.9800 . ?
C34 H34B 0.9800 . ?
C34 H34C 0.9800 . ?
C35 C36 1.394(14) . ?
C35 H35 0.9500 . ?
C36 C37 1.389(17) . ?
C36 H36 0.9500 . ?
C37 C38 1.376(14) . ?
C37 H37 0.9500 . ?
C38 C39 1.396(12) . ?
C38 H38 0.9500 . ?
C39 C40 1.479(11) . ?
C40 C41 1.364(12) . ?
C41 C42 1.373(13) . ?
C41 H41 0.9500 . ?
C42 C43 1.397(14) . ?
C42 H42 0.9500 . ?
C43 C44 1.351(13) . ?
C43 H43 0.9500 . ?
C44 H44 0.9500 . ?
C45 C46 1.456(13) . ?
C46 H46A 0.9800 . ?
C46 H46B 0.9800 . ?
C46 H46C 0.9800 . ?
